data_8100364
loop_
_publ_author_name
'Niewa, R.'
'Zherebtsov, D. A.'
'H\"ohn, P.'

_publ_section_title
;
Crystal structure of tristrontium tetranitridochromate(VI), Sr~3~[CrN~4~]
;
_journal_issue 2
_journal_name_full 'Zeitschrift f\"ur Kristallographie - New Crystal Structures'
_journal_page_first 163
_journal_page_last 163
_journal_volume 218
_journal_year 2003
_chemical_formula_analytical 'Sr3 [Cr N4]'
_chemical_formula_structural 'Sr3 Cr N4'
_chemical_formula_sum 'Cr N4 Sr3'
_chemical_formula_weight 370.88
_chemical_name_common 'Sr3 Cr N4'
_space_group_IT_number 61
_symmetry_cell_setting orthorhombic
_symmetry_space_group_name_Hall '-P 2ac 2ab'
_symmetry_space_group_name_H-M 'P b c a'
_cell_angle_alpha 90
_cell_angle_beta 90
_cell_angle_gamma 90
_cell_formula_units_Z 8
_cell_length_a 10.19753(1)
_cell_length_b 9.56517(1)
_cell_length_c 11.16753(2)
_cell_measurement_temperature 293(2)
_cell_volume 1089.29(4)
_diffrn_ambient_temperature 293(2)
_exptl_crystal_density_diffrn 4.5229(2)
_cod_original_formula_sum 'Cr1 N4 Sr3'
_cod_database_code 8100364

loop_
_symmetry_equiv_pos_as_xyz
x,y,z
1/2-x,1/2+y,z
x,1/2-y,1/2+z
1/2-x,-y,1/2+z
-x,-y,-z
-1/2+x,-1/2-y,-z
-x,-1/2+y,-1/2-z
-1/2+x,y,-1/2-z

loop_
_atom_site_label
_atom_site_fract_x
_atom_site_fract_y
_atom_site_fract_z
_atom_site_thermal_displace_type
_atom_site_U_iso_or_equiv
_atom_site_symmetry_multiplicity
_atom_site_type_symbol
_atom_site_occupancy
Sr(1) 0.02778(9) 0.12894(1) 0.14518(8) Uiso 0.0056(7) 8 Sr 1.
Sr(2) 0.12810(8) 0.47161(1) 0.10452(8) Uiso 0.0030(7) 8 Sr 1.
Sr(3) 0.21984(1) 0.30365(1) 0.38670(1) Uiso 0.0061(7) 8 Sr 1.
Cr 0.40045(1) 0.3054(2) 0.11224(2) Uiso 0.0049(5) 8 Cr 1.
N(1) 0.9946(6) 0.3795(8) 0.2694(6) Uiso 0.0050(7) 8 N 1.
N(2) 0.3506(7) 0.4306(8) 0.0102(6) Uiso 0.0050(7) 8 N 1.
N(3) 0.0048(7) 0.1857(7) 0.4657(6) Uiso 0.0050(7) 8 N 1.
N(4) 0.2684(7) 0.2225(7) 0.1721(6) Uiso 0.0050(7) 8 N 1.
